data_7240399
loop_
_publ_author_name
'Al-Zoubi, Raed M.'
'Al-Omari, Mothana K.'
'Al-Jammal, Walid K.'
'Ferguson, Michael J.'

_publ_section_title
;
 Palladium-catalyzed highly regioselective mono and double Sonogashira
 cross-coupling reactions of 5-substituted-1,2,3-triiodobenzene under
 ambient conditions
;
_journal_issue 28
_journal_name_full 'RSC Advances'
_journal_page_first 16366
_journal_page_last 16376
_journal_paper_doi 10.1039/D0RA01569E
_journal_volume 10
_journal_year 2020
_chemical_formula_moiety 'C15 H7 F3 I2'
_chemical_formula_sum 'C15 H7 F3 I2'
_chemical_formula_weight 498.01
_chemical_name_systematic
;
1,2-diiodo-3-{[4-(trifluoromethyl)phenyl]ethynyl}benzene
;
_space_group_crystal_system monoclinic
_space_group_IT_number 14
_space_group_name_Hall '-P 2ybc'
_space_group_name_H-M_alt 'P 1 21/c 1'
_atom_sites_solution_hydrogens geom
_atom_sites_solution_primary dual
_audit_creation_method SHELXL-2017/1
_audit_update_record
;
2020-02-05 deposited with the CCDC.	2020-04-16 downloaded from the CCDC.
;
_cell_angle_alpha 90
_cell_angle_beta 90.1567(9)
_cell_angle_gamma 90
_cell_formula_units_Z 4
_cell_length_a 12.1687(8)
_cell_length_b 4.3193(3)
_cell_length_c 27.7962(17)
_cell_measurement_reflns_used 9886
_cell_measurement_temperature 173(2)
_cell_measurement_theta_max 30.51
_cell_measurement_theta_min 2.22
_cell_volume 1460.97(17)
_computing_cell_refinement 'Bruker SAINT'
_computing_data_collection 'Bruker APEX2'
_computing_data_reduction 'Bruker SAINT'
_computing_molecular_graphics 'Bruker SHELXTL'
_computing_publication_material 'Bruker SHELXTL'
_computing_structure_refinement 'SHELXL-2017/1 (Sheldrick, 2017)'
_computing_structure_solution 'SHELXT-2014 (Sheldrick 2015)'
_diffrn_ambient_temperature 173(2)
_diffrn_measured_fraction_theta_full 1.000
_diffrn_measured_fraction_theta_max 1.000
_diffrn_measurement_device_type 'Bruker APEX-II CCD'
_diffrn_measurement_method '\w scans'
_diffrn_radiation_type MoK\a
_diffrn_radiation_wavelength 0.71073
_diffrn_reflns_av_R_equivalents 0.0171
_diffrn_reflns_av_unetI/netI 0.0138
_diffrn_reflns_Laue_measured_fraction_full 1.000
_diffrn_reflns_Laue_measured_fraction_max 1.000
_diffrn_reflns_limit_h_max 17
_diffrn_reflns_limit_h_min -17
_diffrn_reflns_limit_k_max 6
_diffrn_reflns_limit_k_min -6
_diffrn_reflns_limit_l_max 39
_diffrn_reflns_limit_l_min -39
_diffrn_reflns_number 16567
_diffrn_reflns_point_group_measured_fraction_full 1.000
_diffrn_reflns_point_group_measured_fraction_max 1.000
_diffrn_reflns_theta_full 25.242
_diffrn_reflns_theta_max 30.530
_diffrn_reflns_theta_min 1.465
_exptl_absorpt_coefficient_mu 4.324
_exptl_absorpt_correction_T_max 0.3623
_exptl_absorpt_correction_T_min 0.2634
_exptl_absorpt_correction_type numerical
_exptl_absorpt_process_details
; 
 SADABS 2016/2: Krause, L., Herbst-Irmer, R., Sheldrick G.M. & Stalke D., 
 J. Appl. Cryst. 48 (2015) 3-10 
;
_exptl_crystal_colour colourless
_exptl_crystal_density_diffrn 2.264
_exptl_crystal_description block
_exptl_crystal_F_000 920
_exptl_crystal_recrystallization_method 'Re-crystallisation from solvent: hexanes/dichloromethane'
_exptl_crystal_size_max 0.185
_exptl_crystal_size_mid 0.183
_exptl_crystal_size_min 0.119
_refine_diff_density_max 1.059
_refine_diff_density_min -0.795
_refine_diff_density_rms 0.094
_refine_ls_extinction_method none
_refine_ls_goodness_of_fit_ref 1.161
_refine_ls_hydrogen_treatment constr
_refine_ls_matrix_type full
_refine_ls_number_parameters 218
_refine_ls_number_reflns 4473
_refine_ls_number_restraints 0
_refine_ls_restrained_S_all 1.161
_refine_ls_R_factor_all 0.0281
_refine_ls_R_factor_gt 0.0250
_refine_ls_shift/su_max 0.003
_refine_ls_shift/su_mean 0.000
_refine_ls_structure_factor_coef Fsqd
_refine_ls_weighting_details 'w=1/[\s^2^(Fo^2^)+(0.0241P)^2^+1.1974P] where P=(Fo^2^+2Fc^2^)/3'
_refine_ls_weighting_scheme calc
_refine_ls_wR_factor_gt 0.0563
_refine_ls_wR_factor_ref 0.0575
_reflns_Friedel_coverage 0.000
_reflns_number_gt 4127
_reflns_number_total 4473
_reflns_threshold_expression 'I > 2\s(I)'
_cod_data_source_file d0ra01569e2.cif
_cod_data_source_block jus1808
_cod_depositor_comments 'Adding full bibliography for 7240398--7240401.cif.'
_cod_original_sg_symbol_H-M 'P 21/c'
_cod_database_code 7240399
_shelx_shelxl_version_number 2017/1
_shelx_space_group_comment
; 
The symmetry employed for this shelxl refinement is uniquely defined 
by the following loop, which should always be used as a source of 
symmetry information in preference to the above space-group names. 
They are only intended as comments. 
;
_shelx_estimated_absorpt_t_min 0.502
_shelx_estimated_absorpt_t_max 0.627

loop_
_space_group_symop_operation_xyz
'x, y, z'
'-x, y+1/2, -z+1/2'
'-x, -y, -z'
'x, -y-1/2, z-1/2'

loop_
_atom_site_label
_atom_site_type_symbol
_atom_site_fract_x
_atom_site_fract_y
_atom_site_fract_z
_atom_site_U_iso_or_equiv
_atom_site_adp_type
_atom_site_occupancy
_atom_site_site_symmetry_order
_atom_site_calc_flag
_atom_site_refinement_flags_posn
_atom_site_refinement_flags_adp
_atom_site_refinement_flags_occupancy
_atom_site_disorder_assembly
_atom_site_disorder_group
I1 I 0.57436(2) 0.08974(4) 0.92983(2) 0.03552(5) Uani 1 1 d . . . . .
I2 I 0.47038(2) 0.04206(4) 0.80711(2) 0.03373(5) Uani 1 1 d . . . . .
F1A F -0.0176(7) 0.5282(19) 0.5557(3) 0.063(2) Uani 0.502(10) 1 d . . P A 1
F2A F 0.1456(7) 0.381(2) 0.5361(3) 0.061(2) Uani 0.502(10) 1 d . . P A 1
F3A F 0.0208(6) 0.0502(14) 0.55431(17) 0.069(2) Uani 0.502(10) 1 d . . P A 1
F1B F -0.0044(7) 0.367(3) 0.5521(3) 0.082(4) Uani 0.498(10) 1 d . . P A 2
F2B F 0.1590(7) 0.523(2) 0.5416(3) 0.0587(19) Uani 0.498(10) 1 d . . P A 2
F3B F 0.1261(10) 0.0419(14) 0.54445(18) 0.105(4) Uani 0.498(10) 1 d . . P A 2
C1 C 0.42064(19) 0.2673(5) 0.90982(8) 0.0272(4) Uani 1 1 d . . . . .
C2 C 0.38129(19) 0.2496(5) 0.86277(8) 0.0264(4) Uani 1 1 d . . . . .
C3 C 0.2778(2) 0.3791(6) 0.85183(9) 0.0304(5) Uani 1 1 d . . . . .
C4 C 0.2176(2) 0.5249(7) 0.88824(10) 0.0377(6) Uani 1 1 d . . . . .
H4 H 0.148358 0.615176 0.880922 0.045 Uiso 1 1 calc R U . . .
C5 C 0.2580(2) 0.5385(7) 0.93474(10) 0.0407(6) Uani 1 1 d . . . . .
H5 H 0.216279 0.636256 0.959251 0.049 Uiso 1 1 calc R U . . .
C6 C 0.3593(2) 0.4096(6) 0.94558(9) 0.0350(5) Uani 1 1 d . . . . .
H6 H 0.386839 0.418613 0.977558 0.042 Uiso 1 1 calc R U . . .
C7 C 0.2338(2) 0.3693(7) 0.80382(10) 0.0357(5) Uani 1 1 d . . . . .
C8 C 0.1986(2) 0.3626(7) 0.76386(10) 0.0358(5) Uani 1 1 d . . . . .
C9 C 0.1649(2) 0.3476(6) 0.71426(9) 0.0319(5) Uani 1 1 d . . . . .
C10 C 0.2283(2) 0.1774(7) 0.68185(10) 0.0391(6) Uani 1 1 d . . . . .
H10 H 0.291283 0.067694 0.692721 0.047 Uiso 1 1 calc R U . . .
C11 C 0.1984(3) 0.1700(7) 0.63341(11) 0.0447(7) Uani 1 1 d . . . . .
H11 H 0.241337 0.055183 0.611187 0.054 Uiso 1 1 calc R U . . .
C12 C 0.1068(3) 0.3282(7) 0.61760(9) 0.0411(6) Uani 1 1 d . . . . .
C13 C 0.0424(2) 0.4936(7) 0.64961(10) 0.0397(6) Uani 1 1 d . . . . .
H13 H -0.021146 0.600429 0.638620 0.048 Uiso 1 1 calc R U . . .
C14 C 0.0715(2) 0.5014(7) 0.69783(10) 0.0359(5) Uani 1 1 d . . . . .
H14 H 0.027300 0.613203 0.719944 0.043 Uiso 1 1 calc R U . . .
C15A C 0.0590(9) 0.329(4) 0.5657(6) 0.042(2) Uani 0.502(10) 1 d . . P A 1
C15B C 0.0989(12) 0.316(4) 0.5639(5) 0.047(3) Uani 0.498(10) 1 d . . P A 2

loop_
_atom_site_aniso_label
_atom_site_aniso_U_11
_atom_site_aniso_U_22
_atom_site_aniso_U_33
_atom_site_aniso_U_23
_atom_site_aniso_U_13
_atom_site_aniso_U_12
I1 0.03233(9) 0.03586(9) 0.03837(9) 0.00274(6) -0.00175(6) 0.00537(6)
I2 0.04156(10) 0.03051(8) 0.02917(8) -0.00087(6) 0.00960(6) 0.00302(6)
F1A 0.057(3) 0.093(5) 0.040(3) 0.010(3) -0.008(2) 0.020(4)
F2A 0.051(3) 0.100(6) 0.033(2) 0.008(4) 0.015(2) -0.002(4)
F3A 0.088(5) 0.075(4) 0.042(2) -0.014(2) -0.009(2) -0.020(3)
F1B 0.043(4) 0.168(12) 0.035(3) 0.011(5) -0.011(3) -0.049(5)
F2B 0.052(3) 0.086(5) 0.037(3) 0.017(3) 0.002(2) -0.023(3)
F3B 0.198(11) 0.077(4) 0.040(3) -0.022(2) -0.003(4) 0.001(4)
C1 0.0269(10) 0.0233(10) 0.0315(11) 0.0025(8) 0.0022(8) -0.0016(8)
C2 0.0290(11) 0.0226(10) 0.0277(10) 0.0012(8) 0.0059(8) -0.0032(8)
C3 0.0288(11) 0.0323(12) 0.0300(11) 0.0014(9) 0.0015(9) -0.0027(9)
C4 0.0293(12) 0.0447(15) 0.0390(14) -0.0015(11) 0.0017(10) 0.0038(11)
C5 0.0371(14) 0.0513(16) 0.0338(13) -0.0084(12) 0.0065(11) 0.0077(12)
C6 0.0370(13) 0.0404(14) 0.0276(11) -0.0031(10) 0.0016(9) 0.0033(11)
C7 0.0315(12) 0.0385(13) 0.0370(13) 0.0012(11) -0.0004(10) -0.0014(10)
C8 0.0306(12) 0.0399(14) 0.0369(13) 0.0003(11) -0.0002(10) -0.0022(10)
C9 0.0289(11) 0.0353(12) 0.0314(11) 0.0005(10) 0.0005(9) -0.0083(10)
C10 0.0285(12) 0.0418(14) 0.0472(15) -0.0033(12) 0.0035(10) -0.0037(11)
C11 0.0466(16) 0.0444(15) 0.0432(15) -0.0101(13) 0.0158(12) -0.0103(13)
C12 0.0528(16) 0.0416(14) 0.0288(12) 0.0011(11) 0.0012(11) -0.0200(13)
C13 0.0399(14) 0.0426(15) 0.0366(13) 0.0061(11) -0.0069(11) -0.0069(12)
C14 0.0349(13) 0.0408(14) 0.0320(12) -0.0006(10) 0.0011(10) 0.0001(11)
C15A 0.039(6) 0.052(4) 0.034(4) 0.003(3) 0.009(5) -0.011(6)
C15B 0.056(7) 0.055(5) 0.031(4) -0.003(3) 0.003(6) -0.022(7)

loop_
_atom_type_symbol
_atom_type_description
_atom_type_scat_dispersion_real
_atom_type_scat_dispersion_imag
_atom_type_scat_source
C C 0.0033 0.0016 'International Tables Vol C Tables 4.2.6.8 and 6.1.1.4'
H H 0.0000 0.0000 'International Tables Vol C Tables 4.2.6.8 and 6.1.1.4'
F F 0.0171 0.0103 'International Tables Vol C Tables 4.2.6.8 and 6.1.1.4'
I I -0.4742 1.8119 'International Tables Vol C Tables 4.2.6.8 and 6.1.1.4'

loop_
_geom_angle_atom_site_label_1
_geom_angle_atom_site_label_2
_geom_angle_atom_site_label_3
_geom_angle
_geom_angle_site_symmetry_1
_geom_angle_site_symmetry_3
_geom_angle_publ_flag
C6 C1 C2 120.8(2) . . ?
C6 C1 I1 116.97(18) . . ?
C2 C1 I1 122.21(17) . . ?
C1 C2 C3 119.0(2) . . ?
C1 C2 I2 122.68(17) . . ?
C3 C2 I2 118.32(17) . . ?
C4 C3 C2 119.4(2) . . ?
C4 C3 C7 119.3(2) . . ?
C2 C3 C7 121.3(2) . . ?
C5 C4 C3 120.6(2) . . ?
C4 C5 C6 120.0(2) . . ?
C5 C6 C1 120.2(2) . . ?
C8 C7 C3 179.2(3) . . ?
C7 C8 C9 175.3(3) . . ?
C10 C9 C14 119.4(2) . . ?
C10 C9 C8 119.0(2) . . ?
C14 C9 C8 121.5(2) . . ?
C9 C10 C11 119.5(3) . . ?
C10 C11 C12 120.3(3) . . ?
C11 C12 C13 120.6(3) . . ?
C11 C12 C15B 110.5(7) . . ?
C13 C12 C15B 128.6(7) . . ?
C11 C12 C15A 126.6(6) . . ?
C13 C12 C15A 112.6(6) . . ?
C14 C13 C12 119.3(3) . . ?
C13 C14 C9 120.8(3) . . ?
F1A C15A F3A 107.4(10) . . ?
F1A C15A F2A 108.6(13) . . ?
F3A C15A F2A 106.2(11) . . ?
F1A C15A C12 117.8(11) . . ?
F3A C15A C12 110.5(11) . . ?
F2A C15A C12 105.8(8) . . ?
F2B C15B F1B 107.6(14) . . ?
F2B C15B F3B 105.8(10) . . ?
F1B C15B F3B 106.6(13) . . ?
F2B C15B C12 114.3(11) . . ?
F1B C15B C12 107.5(9) . . ?
F3B C15B C12 114.6(13) . . ?

loop_
_geom_bond_atom_site_label_1
_geom_bond_atom_site_label_2
_geom_bond_distance
_geom_bond_site_symmetry_2
_geom_bond_publ_flag
I1 C1 2.096(2) . ?
I2 C2 2.093(2) . ?
F1A C15A 1.299(15) . ?
F2A C15A 1.357(12) . ?
F3A C15A 1.328(17) . ?
F1B C15B 1.317(14) . ?
F2B C15B 1.311(15) . ?
F3B C15B 1.344(18) . ?
C1 C6 1.388(3) . ?
C1 C2 1.394(3) . ?
C2 C3 1.410(3) . ?
C3 C4 1.401(4) . ?
C3 C7 1.437(4) . ?
C4 C5 1.383(4) . ?
C5 C6 1.385(4) . ?
C7 C8 1.190(4) . ?
C8 C9 1.439(4) . ?
C9 C10 1.397(4) . ?
C9 C14 1.392(4) . ?
C10 C11 1.394(4) . ?
C11 C12 1.378(5) . ?
C12 C13 1.386(4) . ?
C12 C15B 1.497(15) . ?
C12 C15A 1.554(16) . ?
C13 C14 1.386(4) . ?

loop_
_geom_torsion_atom_site_label_1
_geom_torsion_atom_site_label_2
_geom_torsion_atom_site_label_3
_geom_torsion_atom_site_label_4
_geom_torsion
_geom_torsion_site_symmetry_1
_geom_torsion_site_symmetry_2
_geom_torsion_site_symmetry_3
_geom_torsion_site_symmetry_4
_geom_torsion_publ_flag
C6 C1 C2 C3 0.1(4) . . . . ?
I1 C1 C2 C3 -178.90(17) . . . . ?
C6 C1 C2 I2 179.39(19) . . . . ?
I1 C1 C2 I2 0.4(3) . . . . ?
C1 C2 C3 C4 0.6(4) . . . . ?
I2 C2 C3 C4 -178.7(2) . . . . ?
C1 C2 C3 C7 179.5(2) . . . . ?
I2 C2 C3 C7 0.2(3) . . . . ?
C2 C3 C4 C5 -0.9(4) . . . . ?
C7 C3 C4 C5 -179.9(3) . . . . ?
C3 C4 C5 C6 0.5(5) . . . . ?
C4 C5 C6 C1 0.2(5) . . . . ?
C2 C1 C6 C5 -0.5(4) . . . . ?
I1 C1 C6 C5 178.5(2) . . . . ?
C14 C9 C10 C11 1.4(4) . . . . ?
C8 C9 C10 C11 -177.9(3) . . . . ?
C9 C10 C11 C12 -0.2(4) . . . . ?
C10 C11 C12 C13 -0.8(4) . . . . ?
C10 C11 C12 C15B 173.5(7) . . . . ?
C10 C11 C12 C15A -176.4(8) . . . . ?
C11 C12 C13 C14 0.7(4) . . . . ?
C15B C12 C13 C14 -172.5(8) . . . . ?
C15A C12 C13 C14 176.9(7) . . . . ?
C12 C13 C14 C9 0.5(4) . . . . ?
C10 C9 C14 C13 -1.5(4) . . . . ?
C8 C9 C14 C13 177.7(3) . . . . ?
C11 C12 C15A F1A -169.6(8) . . . . ?
C13 C12 C15A F1A 14.5(14) . . . . ?
C11 C12 C15A F3A 66.5(10) . . . . ?
C13 C12 C15A F3A -109.4(8) . . . . ?
C11 C12 C15A F2A -48.1(14) . . . . ?
C13 C12 C15A F2A 136.1(9) . . . . ?
C11 C12 C15B F2B -82.7(14) . . . . ?
C13 C12 C15B F2B 91.0(13) . . . . ?
C11 C12 C15B F1B 157.9(10) . . . . ?
C13 C12 C15B F1B -28.3(16) . . . . ?
C11 C12 C15B F3B 39.7(11) . . . . ?
C13 C12 C15B F3B -146.6(8) . . . . ?
